data_4076938
loop_
_publ_author_name
'Adams, Christopher J.'
'Anderson, Kirsty M.'
'Bartlett, Ian M.'
'Connelly, Neil G.'
'Orpen, A. Guy'
'Paget, Timothy J.'

_publ_section_title
;
 Ligand-Induced and Reductively Induced Alkyne&#x2212;Isocyanide Coupling
 Reactions of [Mo(CNBut)3(PhC&#x22EE;CPh)(\h5-C5Me5)][BF4]
;
_journal_issue 16
_journal_name_full Organometallics
_journal_page_first 3454
_journal_paper_doi 10.1021/om020313y
_journal_volume 21
_journal_year 2002
_chemical_formula_sum 'C39 H52 B F4 Mo N3'
_chemical_formula_weight 745.59
_chemical_name_systematic
; 
 ? 
;
_space_group_IT_number 14
_symmetry_cell_setting monoclinic
_symmetry_space_group_name_Hall '-P 2yn'
_symmetry_space_group_name_H-M 'P 1 21/n 1'
_atom_sites_solution_hydrogens geom
_atom_sites_solution_primary direct
_atom_sites_solution_secondary difmap
_audit_creation_method SHELXL-97
_cell_angle_alpha 90.00
_cell_angle_beta 97.2460(10)
_cell_angle_gamma 90.00
_cell_formula_units_Z 4
_cell_length_a 13.9050(3)
_cell_length_b 18.4722(3)
_cell_length_c 15.5330(3)
_cell_measurement_temperature 293(2)
_cell_volume 3957.88(13)
_computing_cell_refinement 'Bruker SMART'
_computing_data_collection 'Bruker SMART'
_computing_data_reduction 'Bruker SHELXTL'
_computing_molecular_graphics 'Bruker SHELXTL'
_computing_publication_material 'Bruker SHELXTL'
_computing_structure_refinement 'SHELXL-97 (Sheldrick, 1997)'
_computing_structure_solution 'SHELXS-97 (Sheldrick, 1990)'
_diffrn_ambient_temperature 293(2)
_diffrn_measured_fraction_theta_full 0.999
_diffrn_measured_fraction_theta_max 0.999
_diffrn_measurement_device_type 'CCD area detector'
_diffrn_measurement_method 'phi and omega scans'
_diffrn_radiation_monochromator graphite
_diffrn_radiation_source 'fine-focus sealed tube'
_diffrn_radiation_type MoK\a
_diffrn_radiation_wavelength 0.71073
_diffrn_reflns_av_R_equivalents 0.0496
_diffrn_reflns_av_sigmaI/netI 0.0437
_diffrn_reflns_limit_h_max 16
_diffrn_reflns_limit_h_min -16
_diffrn_reflns_limit_k_max 21
_diffrn_reflns_limit_k_min -15
_diffrn_reflns_limit_l_max 17
_diffrn_reflns_limit_l_min -18
_diffrn_reflns_number 20697
_diffrn_reflns_theta_full 25.00
_diffrn_reflns_theta_max 25.00
_diffrn_reflns_theta_min 1.72
_diffrn_standards_decay_% none
_exptl_absorpt_coefficient_mu 0.379
_exptl_absorpt_correction_T_max 0.918465
_exptl_absorpt_correction_T_min 0.768957
_exptl_absorpt_correction_type multi-scan
_exptl_absorpt_process_details 'SADABS (Sheldrick, 1996)'
_exptl_crystal_colour red
_exptl_crystal_density_diffrn 1.251
_exptl_crystal_density_meas ?
_exptl_crystal_density_method 'not measured'
_exptl_crystal_description block
_exptl_crystal_F_000 1560
_exptl_crystal_size_max 0.5
_exptl_crystal_size_mid 0.4
_exptl_crystal_size_min 0.2
_refine_diff_density_max 0.875
_refine_diff_density_min -0.694
_refine_diff_density_rms 0.071
_refine_ls_extinction_method none
_refine_ls_goodness_of_fit_ref 1.096
_refine_ls_hydrogen_treatment mixed
_refine_ls_matrix_type full
_refine_ls_number_parameters 457
_refine_ls_number_reflns 6963
_refine_ls_number_restraints 2
_refine_ls_restrained_S_all 1.098
_refine_ls_R_factor_all 0.0681
_refine_ls_R_factor_gt 0.0465
_refine_ls_shift/su_max 0.001
_refine_ls_shift/su_mean 0.000
_refine_ls_structure_factor_coef Fsqd
_refine_ls_weighting_details 'calc w=1/[\s^2^(Fo^2^)+(0.0272P)^2^+8.0600P] where P=(Fo^2^+2Fc^2^)/3'
_refine_ls_weighting_scheme calc
_refine_ls_wR_factor_gt 0.0931
_refine_ls_wR_factor_ref 0.1054
_reflns_number_gt 5509
_reflns_number_total 6963
_reflns_threshold_expression >2sigma(I)
_cod_data_source_file om020313y.cif
_cod_data_source_block 1
_cod_depositor_comments
;
The following automatic conversions were performed:

'_symmetry_cell_setting' value 'Monoclinic' changed to 'monoclinic'
according to /home/saulius/struct/CIF-dictionaries/cif_core.dic
dictionary named 'cif_core.dic' version 2.4.1 from 2010-06-29.

Automatic conversion script
Id: cif_fix_values 1715 2011-07-08 13:25:40Z adriana 

The following automatic conversions were performed:

'_exptl_crystal_density_meas' value 'not measured' was changed to '?'
- the value is perceived as not measured.

Automatic conversion script
Id: cif_fix_values 3008 2015-01-20 13:52:24Z robertas 
;
_cod_original_sg_symbol_H-M P2(1)/n
_cod_database_code 4076938

loop_
_symmetry_equiv_pos_as_xyz
'x, y, z'
'-x+1/2, y+1/2, -z+1/2'
'-x, -y, -z'
'x-1/2, -y-1/2, z-1/2'

loop_
_atom_site_label
_atom_site_type_symbol
_atom_site_fract_x
_atom_site_fract_y
_atom_site_fract_z
_atom_site_U_iso_or_equiv
_atom_site_adp_type
_atom_site_occupancy
_atom_site_symmetry_multiplicity
_atom_site_calc_flag
_atom_site_refinement_flags
_atom_site_disorder_assembly
_atom_site_disorder_group
Mo1 Mo 0.72907(2) 0.157724(17) 0.273699(19) 0.02293(10) Uani 1 1 d . . .
C1 C 0.7873(3) 0.0681(2) 0.3720(3) 0.0383(10) Uani 1 1 d . . .
C2 C 0.7434(3) 0.0352(2) 0.2922(2) 0.0306(9) Uani 1 1 d . . .
C3 C 0.6420(3) 0.0504(2) 0.2848(2) 0.0303(9) Uani 1 1 d . . .
C4 C 0.6250(3) 0.0919(2) 0.3580(3) 0.0355(9) Uani 1 1 d . . .
C5 C 0.7139(3) 0.1036(2) 0.4111(2) 0.0397(10) Uani 1 1 d . . .
C6 C 0.8896(3) 0.0558(3) 0.4150(3) 0.0636(15) Uani 1 1 d . . .
H6A H 0.8896 0.0186 0.4582 0.095 Uiso 1 1 calc R . .
H6B H 0.9145 0.0999 0.4421 0.095 Uiso 1 1 calc R . .
H6C H 0.9298 0.0411 0.3722 0.095 Uiso 1 1 calc R . .
C7 C 0.7912(3) -0.0168(2) 0.2363(3) 0.0506(12) Uani 1 1 d . . .
H7A H 0.7884 -0.0649 0.2595 0.076 Uiso 1 1 calc R . .
H7B H 0.8576 -0.0031 0.2357 0.076 Uiso 1 1 calc R . .
H7C H 0.7580 -0.0158 0.1783 0.076 Uiso 1 1 calc R . .
C8 C 0.5660(3) 0.0198(2) 0.2171(3) 0.0437(11) Uani 1 1 d . . .
H8A H 0.5438 -0.0258 0.2368 0.066 Uiso 1 1 calc R . .
H8B H 0.5933 0.0127 0.1639 0.066 Uiso 1 1 calc R . .
H8C H 0.5125 0.0528 0.2074 0.066 Uiso 1 1 calc R . .
C9 C 0.5271(3) 0.1100(3) 0.3835(3) 0.0580(13) Uani 1 1 d . . .
H9A H 0.5083 0.0735 0.4220 0.087 Uiso 1 1 calc R . .
H9B H 0.4803 0.1121 0.3325 0.087 Uiso 1 1 calc R . .
H9C H 0.5300 0.1562 0.4122 0.087 Uiso 1 1 calc R . .
C10 C 0.7254(4) 0.1398(3) 0.4988(3) 0.0660(16) Uani 1 1 d . . .
H10A H 0.7141 0.1051 0.5425 0.099 Uiso 1 1 calc R . .
H10B H 0.6794 0.1786 0.4986 0.099 Uiso 1 1 calc R . .
H10C H 0.7899 0.1588 0.5112 0.099 Uiso 1 1 calc R . .
C11 C 0.7019(2) 0.14267(19) 0.1414(2) 0.0280(8) Uani 1 1 d . . .
N1 N 0.6892(2) 0.12862(17) 0.0686(2) 0.0316(7) Uani 1 1 d . . .
C12 C 0.6935(3) 0.1047(2) -0.0207(2) 0.0337(9) Uani 1 1 d . . .
C13 C 0.6891(4) 0.1718(2) -0.0776(3) 0.0522(12) Uani 1 1 d . . .
H13A H 0.7419 0.2034 -0.0575 0.078 Uiso 1 1 calc R . .
H13B H 0.6287 0.1964 -0.0750 0.078 Uiso 1 1 calc R . .
H13C H 0.6938 0.1578 -0.1365 0.078 Uiso 1 1 calc R . .
C14 C 0.7887(3) 0.0639(3) -0.0210(3) 0.0492(12) Uani 1 1 d . . .
H14A H 0.8419 0.0958 -0.0029 0.074 Uiso 1 1 calc R . .
H14B H 0.7938 0.0466 -0.0786 0.074 Uiso 1 1 calc R . .
H14C H 0.7904 0.0236 0.0182 0.074 Uiso 1 1 calc R . .
C15 C 0.6080(3) 0.0544(2) -0.0466(3) 0.0458(11) Uani 1 1 d . . .
H15A H 0.5486 0.0809 -0.0470 0.069 Uiso 1 1 calc R . .
H15B H 0.6094 0.0154 -0.0056 0.069 Uiso 1 1 calc R . .
H15C H 0.6121 0.0352 -0.1034 0.069 Uiso 1 1 calc R . .
C16 C 0.5985(3) 0.2198(2) 0.2676(2) 0.0286(8) Uani 1 1 d . . .
N2 N 0.5324(2) 0.25808(18) 0.2610(2) 0.0358(8) Uani 1 1 d . . .
C17 C 0.4553(3) 0.3123(2) 0.2590(3) 0.0402(10) Uani 1 1 d . . .
C18 C 0.3591(3) 0.2723(3) 0.2535(4) 0.0622(14) Uani 1 1 d . . .
H18A H 0.3516 0.2420 0.2030 0.093 Uiso 1 1 calc R . .
H18B H 0.3070 0.3067 0.2498 0.093 Uiso 1 1 calc R . .
H18C H 0.3581 0.2430 0.3045 0.093 Uiso 1 1 calc R . .
C19 C 0.4747(3) 0.3563(3) 0.3420(3) 0.0550(13) Uani 1 1 d . . .
H19A H 0.5368 0.3795 0.3443 0.083 Uiso 1 1 calc R . .
H19B H 0.4746 0.3248 0.3912 0.083 Uiso 1 1 calc R . .
H19C H 0.4252 0.3923 0.3431 0.083 Uiso 1 1 calc R . .
C20 C 0.4598(3) 0.3597(3) 0.1797(3) 0.0547(12) Uani 1 1 d . . .
H21A H 0.4481 0.3306 0.1282 0.082 Uiso 1 1 calc R . .
H21B H 0.5228 0.3815 0.1827 0.082 Uiso 1 1 calc R . .
H21C H 0.4114 0.3969 0.1780 0.082 Uiso 1 1 calc R . .
C21 C 0.8739(3) 0.14571(19) 0.2476(2) 0.0297(8) Uani 1 1 d . . .
N3 N 0.9506(2) 0.14449(17) 0.2265(2) 0.0362(8) Uani 1 1 d . . .
C22 C 1.0463(3) 0.1426(2) 0.1966(3) 0.0456(11) Uani 1 1 d . . .
C23 C 1.0621(3) 0.0668(3) 0.1661(4) 0.0628(14) Uani 1 1 d . . .
H23A H 1.0554 0.0333 0.2121 0.094 Uiso 1 1 calc R . .
H23B H 1.1260 0.0629 0.1494 0.094 Uiso 1 1 calc R . .
H23C H 1.0150 0.0559 0.1172 0.094 Uiso 1 1 calc R . .
C24 C 1.1195(4) 0.1635(4) 0.2711(5) 0.113(3) Uani 1 1 d . . .
H24A H 1.1149 0.1314 0.3189 0.170 Uiso 1 1 calc R . .
H24B H 1.1074 0.2123 0.2883 0.170 Uiso 1 1 calc R . .
H24C H 1.1833 0.1604 0.2539 0.170 Uiso 1 1 calc R . .
C25 C 1.0435(5) 0.1954(3) 0.1210(5) 0.108(3) Uani 1 1 d . . .
H25A H 1.0349 0.2437 0.1414 0.162 Uiso 1 1 calc R . .
H25B H 0.9905 0.1832 0.0776 0.162 Uiso 1 1 calc R . .
H25C H 1.1033 0.1925 0.0963 0.162 Uiso 1 1 calc R . .
C26 C 0.7761(2) 0.26761(19) 0.2423(2) 0.0268(8) Uani 1 1 d . . .
C27 C 0.7894(3) 0.26010(19) 0.3240(2) 0.0272(8) Uani 1 1 d . . .
C28 C 0.7917(3) 0.31304(19) 0.1687(2) 0.0264(8) Uani 1 1 d . . .
C29 C 0.7219(3) 0.3230(2) 0.0975(2) 0.0371(9) Uani 1 1 d . . .
H29A H 0.6632 0.2985 0.0949 0.045 Uiso 1 1 calc R . .
C30 C 0.7384(4) 0.3688(2) 0.0301(3) 0.0469(11) Uani 1 1 d . . .
H30A H 0.6903 0.3756 -0.0164 0.056 Uiso 1 1 calc R . .
C31 C 0.8259(4) 0.4044(2) 0.0320(3) 0.0495(12) Uani 1 1 d . . .
H31A H 0.8369 0.4349 -0.0135 0.059 Uiso 1 1 calc R . .
C32 C 0.8967(3) 0.3948(2) 0.1009(3) 0.0453(11) Uani 1 1 d . . .
H32A H 0.9559 0.4184 0.1020 0.054 Uiso 1 1 calc R . .
C33 C 0.8799(3) 0.3496(2) 0.1690(3) 0.0352(9) Uani 1 1 d . . .
H33A H 0.9282 0.3436 0.2156 0.042 Uiso 1 1 calc R . .
C34 C 0.8238(3) 0.29211(19) 0.4082(2) 0.0287(8) Uani 1 1 d . . .
C35 C 0.7650(3) 0.3367(2) 0.4506(3) 0.0396(9) Uani 1 1 d . . .
35A H 0.7029 0.3478 0.4244 0.048 Uiso 1 1 calc R . .
C36 C 0.7978(4) 0.3651(2) 0.5321(3) 0.0508(12) Uani 1 1 d . . .
H36A H 0.7577 0.3953 0.5596 0.061 Uiso 1 1 calc R . .
C37 C 0.8889(4) 0.3488(3) 0.5718(3) 0.0557(13) Uani 1 1 d . . .
H37A H 0.9107 0.3677 0.6262 0.067 Uiso 1 1 calc R . .
C38 C 0.9476(3) 0.3044(3) 0.5307(3) 0.0531(13) Uani 1 1 d . . .
H38A H 1.0096 0.2935 0.5573 0.064 Uiso 1 1 calc R . .
C39 C 0.9153(3) 0.2758(2) 0.4501(3) 0.0432(10) Uani 1 1 d . . .
H39A H 0.9556 0.2451 0.4234 0.052 Uiso 1 1 calc R . .
B1 B 0.2971(4) -0.0118(3) 0.2897(4) 0.0537(15) Uani 1 1 d D . .
F1 F 0.3136(2) 0.04552(18) 0.2361(2) 0.0793(10) Uani 1 1 d . A .
F2 F 0.2255(3) 0.0098(2) 0.3459(2) 0.0780(13) Uani 0.808(4) 1 d P A 1
F3 F 0.3732(3) -0.0290(3) 0.3436(3) 0.0994(19) Uani 0.808(4) 1 d PD A 1
F4 F 0.2472(4) -0.0626(3) 0.2373(3) 0.0852(15) Uani 0.808(4) 1 d PD A 1
F4' F 0.3604(11) -0.0673(7) 0.2738(11) 0.0852(15) Uani 0.192(4) 1 d PD A 2
F3' F 0.2999(13) 0.0086(9) 0.3694(6) 0.0994(19) Uani 0.192(4) 1 d PD A 2
F2' F 0.2205(16) -0.0485(13) 0.2655(14) 0.0780(13) Uani 0.192(4) 1 d P A 2

loop_
_atom_site_aniso_label
_atom_site_aniso_U_11
_atom_site_aniso_U_22
_atom_site_aniso_U_33
_atom_site_aniso_U_23
_atom_site_aniso_U_13
_atom_site_aniso_U_12
Mo1 0.02233(16) 0.02624(17) 0.02064(15) 0.00069(14) 0.00438(11) -0.00292(14)
C1 0.034(2) 0.042(2) 0.037(2) 0.0180(19) -0.0054(18) -0.0081(18)
C2 0.034(2) 0.0244(19) 0.034(2) 0.0057(16) 0.0067(17) -0.0044(16)
C3 0.029(2) 0.028(2) 0.033(2) 0.0097(16) 0.0018(16) -0.0076(16)
C4 0.036(2) 0.038(2) 0.035(2) 0.0104(18) 0.0139(18) -0.0070(18)
C5 0.053(3) 0.039(2) 0.027(2) 0.0080(18) 0.0063(19) -0.014(2)
C6 0.045(3) 0.072(4) 0.068(3) 0.037(3) -0.017(2) -0.011(2)
C7 0.055(3) 0.031(2) 0.070(3) 0.005(2) 0.022(2) 0.003(2)
C8 0.042(2) 0.044(3) 0.043(2) 0.007(2) -0.0023(19) -0.017(2)
C9 0.051(3) 0.058(3) 0.073(3) 0.013(3) 0.039(3) -0.004(2)
C10 0.103(4) 0.069(4) 0.027(2) 0.003(2) 0.011(3) -0.036(3)
C11 0.0243(18) 0.027(2) 0.034(2) 0.0011(16) 0.0096(16) -0.0052(15)
N1 0.0368(18) 0.0345(18) 0.0245(18) -0.0036(14) 0.0074(14) -0.0051(14)
C12 0.040(2) 0.041(2) 0.0209(19) -0.0069(16) 0.0072(16) -0.0033(18)
C13 0.077(3) 0.052(3) 0.031(2) 0.003(2) 0.019(2) 0.002(2)
C14 0.042(2) 0.069(3) 0.039(2) -0.014(2) 0.014(2) 0.002(2)
C15 0.042(2) 0.056(3) 0.039(2) -0.014(2) 0.005(2) -0.008(2)
C16 0.029(2) 0.034(2) 0.0240(19) -0.0010(16) 0.0062(16) -0.0065(17)
N2 0.0288(18) 0.044(2) 0.0363(19) -0.0015(15) 0.0108(14) 0.0042(16)
C17 0.028(2) 0.045(2) 0.048(3) -0.008(2) 0.0060(18) 0.0080(18)
C18 0.030(2) 0.070(3) 0.090(4) -0.023(3) 0.021(2) -0.002(2)
C19 0.052(3) 0.060(3) 0.052(3) -0.015(2) 0.005(2) 0.012(2)
C20 0.047(3) 0.058(3) 0.057(3) 0.003(2) 0.002(2) 0.016(2)
C21 0.032(2) 0.028(2) 0.030(2) 0.0004(16) 0.0044(16) -0.0017(16)
N3 0.0271(17) 0.035(2) 0.048(2) -0.0010(15) 0.0106(15) 0.0005(14)
C22 0.030(2) 0.045(3) 0.065(3) -0.007(2) 0.019(2) 0.0004(18)
C23 0.041(3) 0.061(3) 0.089(4) -0.021(3) 0.018(3) 0.008(2)
C24 0.037(3) 0.165(7) 0.137(6) -0.087(6) 0.008(3) -0.022(4)
C25 0.103(5) 0.082(5) 0.160(7) 0.050(5) 0.096(5) 0.036(4)
C26 0.0243(18) 0.0250(19) 0.031(2) -0.0009(15) 0.0052(16) -0.0008(15)
C27 0.0270(19) 0.030(2) 0.0252(19) -0.0023(15) 0.0059(15) -0.0049(15)
C28 0.031(2) 0.0237(18) 0.0254(19) -0.0036(15) 0.0075(16) 0.0000(15)
C29 0.045(2) 0.034(2) 0.033(2) -0.0028(17) 0.0023(18) -0.0009(18)
C30 0.064(3) 0.044(3) 0.031(2) 0.0061(19) 0.002(2) 0.005(2)
C31 0.080(3) 0.037(3) 0.035(2) 0.0096(19) 0.022(2) 0.001(2)
C32 0.053(3) 0.037(2) 0.051(3) 0.002(2) 0.024(2) -0.006(2)
C33 0.038(2) 0.033(2) 0.036(2) -0.0023(18) 0.0096(17) -0.0001(18)
C34 0.033(2) 0.0245(19) 0.029(2) 0.0015(16) 0.0038(16) -0.0095(16)
C35 0.044(2) 0.035(2) 0.040(2) -0.0040(19) 0.0059(18) 0.0002(19)
C36 0.078(4) 0.042(3) 0.035(2) -0.009(2) 0.021(2) -0.009(2)
C37 0.086(4) 0.053(3) 0.027(2) -0.003(2) 0.002(2) -0.034(3)
C38 0.049(3) 0.062(3) 0.043(3) 0.006(2) -0.014(2) -0.023(2)
C39 0.034(2) 0.051(3) 0.043(3) -0.004(2) 0.0019(19) -0.006(2)
B1 0.049(3) 0.065(4) 0.045(3) 0.007(3) 0.000(3) -0.025(3)
F1 0.0541(17) 0.092(2) 0.090(2) 0.0470(19) 0.0041(16) -0.0120(16)
F2 0.088(3) 0.097(3) 0.053(2) -0.002(2) 0.027(2) 0.002(2)
F3 0.043(2) 0.128(4) 0.118(4) 0.076(3) -0.022(2) -0.015(2)
F4 0.118(4) 0.090(3) 0.054(3) -0.035(2) 0.034(2) -0.043(3)
F4' 0.118(4) 0.090(3) 0.054(3) -0.035(2) 0.034(2) -0.043(3)
F3' 0.043(2) 0.128(4) 0.118(4) 0.076(3) -0.022(2) -0.015(2)
F2' 0.088(3) 0.097(3) 0.053(2) -0.002(2) 0.027(2) 0.002(2)

loop_
_atom_type_symbol
_atom_type_description
_atom_type_scat_dispersion_real
_atom_type_scat_dispersion_imag
_atom_type_scat_source
C C 0.0033 0.0016 'International Tables Vol C Tables 4.2.6.8 and 6.1.1.4'
H H 0.0000 0.0000 'International Tables Vol C Tables 4.2.6.8 and 6.1.1.4'
B B 0.0013 0.0007 'International Tables Vol C Tables 4.2.6.8 and 6.1.1.4'
N N 0.0061 0.0033 'International Tables Vol C Tables 4.2.6.8 and 6.1.1.4'
F F 0.0171 0.0103 'International Tables Vol C Tables 4.2.6.8 and 6.1.1.4'
Mo Mo -1.6832 0.6857 'International Tables Vol C Tables 4.2.6.8 and 6.1.1.4'

loop_
_geom_angle_atom_site_label_1
_geom_angle_atom_site_label_2
_geom_angle_atom_site_label_3
_geom_angle
C11 Mo1 C21 81.60(14)
C11 Mo1 C16 88.89(14)
C21 Mo1 C16 150.57(14)
C11 Mo1 C27 119.31(13)
C21 Mo1 C27 80.00(13)
C16 Mo1 C27 80.60(13)
C11 Mo1 C26 85.73(13)
C21 Mo1 C26 74.81(13)
C16 Mo1 C26 76.77(13)
C27 Mo1 C26 33.62(13)
C11 Mo1 C2 89.65(13)
C21 Mo1 C2 81.41(13)
C16 Mo1 C2 126.56(13)
C27 Mo1 C2 142.40(14)
C26 Mo1 C2 156.18(13)
C11 Mo1 C1 124.26(14)
C21 Mo1 C1 77.88(14)
C16 Mo1 C1 129.30(14)
C27 Mo1 C1 107.25(14)
C26 Mo1 C1 135.34(13)
C2 Mo1 C1 36.49(14)
C11 Mo1 C3 85.85(13)
C21 Mo1 C3 116.03(13)
C16 Mo1 C3 90.77(13)
C27 Mo1 C3 152.91(13)
C26 Mo1 C3 165.07(13)
C2 Mo1 C3 35.89(13)
C1 Mo1 C3 59.30(13)
C11 Mo1 C5 143.94(14)
C21 Mo1 C5 108.68(14)
C16 Mo1 C5 95.37(14)
C27 Mo1 C5 96.69(13)
C26 Mo1 C5 130.13(13)
C2 Mo1 C5 59.33(14)
C1 Mo1 C5 34.83(14)
C3 Mo1 C5 58.36(13)
C11 Mo1 C4 115.35(14)
C21 Mo1 C4 134.83(14)
C16 Mo1 C4 74.28(14)
C27 Mo1 C4 118.47(14)
C26 Mo1 C4 143.40(13)
C2 Mo1 C4 58.59(13)
C1 Mo1 C4 57.70(14)
C3 Mo1 C4 34.71(13)
C5 Mo1 C4 34.33(13)
C5 C1 C2 108.3(3)
C5 C1 C6 124.7(4)
C2 C1 C6 126.1(4)
C5 C1 Mo1 75.0(2)
C2 C1 Mo1 70.2(2)
C6 C1 Mo1 128.9(3)
C3 C2 C1 107.1(3)
C3 C2 C7 125.6(4)
C1 C2 C7 126.4(4)
C3 C2 Mo1 74.1(2)
C1 C2 Mo1 73.3(2)
C7 C2 Mo1 126.7(3)
C4 C3 C2 107.7(3)
C4 C3 C8 126.2(4)
C2 C3 C8 125.6(4)
C4 C3 Mo1 75.0(2)
C2 C3 Mo1 69.97(19)
C8 C3 Mo1 126.2(3)
C5 C4 C3 109.2(3)
C5 C4 C9 124.5(4)
C3 C4 C9 125.5(4)
C5 C4 Mo1 72.4(2)
C3 C4 Mo1 70.3(2)
C9 C4 Mo1 131.2(3)
C1 C5 C4 107.7(4)
C1 C5 C10 126.5(4)
C4 C5 C10 125.5(4)
C1 C5 Mo1 70.1(2)
C4 C5 Mo1 73.2(2)
C10 C5 Mo1 127.6(3)
N1 C11 Mo1 174.5(3)
C11 N1 C12 168.1(4)
N1 C12 C13 107.6(3)
N1 C12 C15 108.1(3)
C13 C12 C15 111.8(4)
N1 C12 C14 106.9(3)
C13 C12 C14 111.9(3)
C15 C12 C14 110.3(3)
N2 C16 Mo1 173.9(3)
C16 N2 C17 173.6(4)
N2 C17 C20 107.8(3)
N2 C17 C19 107.2(3)
C20 C17 C19 111.1(4)
N2 C17 C18 107.8(4)
C20 C17 C18 111.2(4)
C19 C17 C18 111.6(4)
N3 C21 Mo1 172.7(3)
C21 N3 C22 178.1(4)
N3 C22 C24 107.9(4)
N3 C22 C23 107.3(3)
C24 C22 C23 112.0(5)
N3 C22 C25 107.0(4)
C24 C22 C25 112.3(5)
C23 C22 C25 110.0(5)
C27 C26 C28 146.3(4)
C27 C26 Mo1 71.8(2)
C28 C26 Mo1 141.4(3)
C26 C27 C34 147.5(4)
C26 C27 Mo1 74.6(2)
C34 C27 Mo1 137.9(3)
C29 C28 C33 117.5(3)
C29 C28 C26 123.0(3)
C33 C28 C26 119.5(3)
C30 C29 C28 121.1(4)
C31 C30 C29 120.3(4)
C32 C31 C30 119.9(4)
C31 C32 C33 120.0(4)
C32 C33 C28 121.2(4)
C35 C34 C39 117.9(4)
C35 C34 C27 121.4(3)
C39 C34 C27 120.6(4)
C34 C35 C36 120.7(4)
C37 C36 C35 120.3(4)
C36 C37 C38 119.6(4)
C37 C38 C39 120.4(4)
C38 C39 C34 121.1(4)
F2' B1 F3' 111.1(12)
F2' B1 F3 129.6(12)
F3' B1 F3 62.0(8)
F2' B1 F4 28.7(8)
F3' B1 F4 136.1(9)
F3 B1 F4 121.5(6)
F2' B1 F1 115.1(11)
F3' B1 F1 111.5(9)
F3 B1 F1 113.1(4)
F4 B1 F1 106.1(4)
F2' B1 F4' 94.5(12)
F3' B1 F4' 116.2(11)
F3 B1 F4' 56.9(7)
F4 B1 F4' 71.0(8)
F1 B1 F4' 107.5(8)
F2' B1 F2 73.4(9)
F3' B1 F2 44.5(8)
F3 B1 F2 103.9(5)
F4 B1 F2 102.1(4)
F1 B1 F2 109.2(5)
F4' B1 F2 143.1(8)

loop_
_geom_bond_atom_site_label_1
_geom_bond_atom_site_label_2
_geom_bond_distance
Mo1 C11 2.061(4)
Mo1 C21 2.115(4)
Mo1 C16 2.139(4)
Mo1 C27 2.174(4)
Mo1 C26 2.206(3)
Mo1 C2 2.287(4)
Mo1 C1 2.327(4)
Mo1 C3 2.341(3)
Mo1 C5 2.391(4)
Mo1 C4 2.401(3)
C1 C5 1.414(6)
C1 C2 1.445(5)
C1 C6 1.510(5)
C2 C3 1.427(5)
C2 C7 1.505(5)
C3 C4 1.416(5)
C3 C8 1.504(5)
C4 C5 1.414(6)
C4 C9 1.503(5)
C5 C10 1.508(6)
C11 N1 1.152(4)
N1 C12 1.464(4)
C12 C13 1.518(6)
C12 C15 1.522(5)
C12 C14 1.523(6)
C16 N2 1.154(5)
N2 C17 1.466(5)
C17 C20 1.518(6)
C17 C19 1.520(6)
C17 C18 1.520(6)
C21 N3 1.155(4)
N3 C22 1.463(5)
C22 C24 1.492(7)
C22 C23 1.502(6)
C22 C25 1.524(7)
C26 C27 1.267(5)
C26 C28 1.456(5)
C27 C34 1.460(5)
C28 C29 1.388(5)
C28 C33 1.401(5)
C29 C30 1.388(6)
C30 C31 1.380(6)
C31 C32 1.371(6)
C32 C33 1.390(5)
C34 C35 1.385(5)
C34 C39 1.387(5)
C35 C36 1.392(6)
C36 C37 1.370(7)
C37 C38 1.371(7)
C38 C39 1.381(6)
B1 F2' 1.28(2)
B1 F3' 1.290(8)
B1 F3 1.303(6)
B1 F4 1.373(7)
B1 F1 1.383(6)
B1 F4' 1.394(8)
B1 F2 1.461(7)
